data_9003388
loop_
_publ_author_name
'Thompson, R. M.'
'Downs, R. T.'

_publ_section_title
;Model pyroxenes II: Structural variation as a function of tetrahedral
 rotation model with O3-O3-O3 angle = 120 and model oxygen radius = 1 Note:
 Atoms Mg, Si, and O are assigned to atomic positions for convenience
;
_journal_name_full 'American Mineralogist'
_journal_page_first 614
_journal_page_last 628
_journal_volume 89
_journal_year 2004
_chemical_formula_sum 'Mg O3 Si'
_chemical_name_mineral Pyroxene-ideal
_space_group_IT_number 15
_symmetry_space_group_name_Hall '-C 2yc'
_symmetry_space_group_name_H-M 'C 1 2/c 1'
_cell_angle_alpha 90
_cell_angle_beta 100.0
_cell_angle_gamma 90
_cell_length_a 6.6332
_cell_length_b 6
_cell_length_c 3.464
_cell_formula_units_Z 8
_cell_volume 135.770
_database_code_amcsd 0003477
_exptl_crystal_density_diffrn 9.822
_cod_original_formula_sum 'Mg Si O3'
_cod_database_code 9003388

loop_
_space_group_symop_operation_xyz
x,y,z
1/2+x,1/2+y,z
x,-y,1/2+z
1/2+x,1/2-y,1/2+z
-x,y,1/2-z
1/2-x,1/2+y,1/2-z
-x,-y,-z
1/2-x,1/2-y,-z

loop_
_atom_site_label
_atom_site_fract_x
_atom_site_fract_y
_atom_site_fract_z
Mg1 0.00000 0.91667 0.25000
Mg2 0.00000 0.25000 0.25000
Si 0.31250 0.08333 0.18750
O1 0.12500 0.08333 0.12500
O2 0.37500 0.25000 0.37500
O3 0.37500 0.08333 0.87500

loop_
_cod_related_entry_id
_cod_related_entry_database
_cod_related_entry_code
1 AMCSD 0003477
